data_4503569
loop_
_publ_author_name
'Beckmann, Jens'
'R\"uttinger, Roman'
'Schwich, Torsten'

_publ_section_title
;
 1,3,5-Benzene-tri-p-phenylphosphonic Acid. A New Building Block in
 Supramolecular Chemistry
;
_journal_issue 9
_journal_name_full 'Crystal Growth &amp; Design'
_journal_page_first 3271
_journal_paper_doi 10.1021/cg8000569
_journal_volume 8
_journal_year 2008
_chemical_formula_sum 'C70 H63 N6 O19 P6'
_chemical_formula_weight 1478.08
_chemical_name_systematic
;
 ?
;
_space_group_IT_number 9
_symmetry_cell_setting monoclinic
_symmetry_space_group_name_Hall 'C -2yc'
_symmetry_space_group_name_H-M 'C 1 c 1'
_atom_sites_solution_hydrogens geom
_atom_sites_solution_primary direct
_atom_sites_solution_secondary difmap
_audit_creation_method SHELXL-97
_cell_angle_alpha 90.000(5)
_cell_angle_beta 95.371(5)
_cell_angle_gamma 90.000(5)
_cell_formula_units_Z 4
_cell_length_a 22.121(5)
_cell_length_b 21.272(5)
_cell_length_c 14.977(5)
_cell_measurement_temperature 173
_cell_volume 7017(3)
_computing_cell_refinement SMART
_computing_data_collection 'SMART (Bruker, 2000)'
_computing_data_reduction 'SAINT (Bruker, 2000)'
_computing_molecular_graphics 'DIAMOND (Brandenberg, 2006)'
_computing_publication_material 'SHELXL-97 (Sheldrick, 1997)'
_computing_structure_refinement 'SHELXL-97 (Sheldrick, 1997)'
_computing_structure_solution 'SHELXS-97 (Sheldrick, 1997)'
_diffrn_ambient_temperature 173
_diffrn_measured_fraction_theta_full 0.985
_diffrn_measured_fraction_theta_max 0.985
_diffrn_measurement_device_type 'CCD area detector'
_diffrn_measurement_method '\w & \f scans'
_diffrn_radiation_monochromator graphite
_diffrn_radiation_source 'fine-focus sealed tube'
_diffrn_radiation_type MoK\a
_diffrn_radiation_wavelength 0.71069
_diffrn_reflns_av_R_equivalents 0.0300
_diffrn_reflns_av_sigmaI/netI 0.0413
_diffrn_reflns_limit_h_max 31
_diffrn_reflns_limit_h_min -27
_diffrn_reflns_limit_k_max 30
_diffrn_reflns_limit_k_min -23
_diffrn_reflns_limit_l_max 21
_diffrn_reflns_limit_l_min -21
_diffrn_reflns_number 42240
_diffrn_reflns_theta_full 30.59
_diffrn_reflns_theta_max 30.59
_diffrn_reflns_theta_min 1.33
_exptl_absorpt_coefficient_mu 0.230
_exptl_absorpt_correction_T_max 1.00
_exptl_absorpt_correction_T_min 0.73
_exptl_absorpt_correction_type empirical
_exptl_absorpt_process_details 'SADABS (Bruker, 2000)'
_exptl_crystal_colour colorless
_exptl_crystal_density_diffrn 1.399
_exptl_crystal_density_method 'not measured'
_exptl_crystal_description prism
_exptl_crystal_F_000 3068
_exptl_crystal_size_max .46
_exptl_crystal_size_mid .35
_exptl_crystal_size_min .3
_refine_diff_density_max 1.133
_refine_diff_density_min -0.282
_refine_diff_density_rms 0.090
_refine_ls_abs_structure_details 'Flack H D (1983), Acta Cryst. A39, 876-881'
_refine_ls_abs_structure_Flack 0.08(5)
_refine_ls_extinction_method none
_refine_ls_goodness_of_fit_ref 1.035
_refine_ls_hydrogen_treatment mixed
_refine_ls_matrix_type full
_refine_ls_number_parameters 910
_refine_ls_number_reflns 18288
_refine_ls_number_restraints 2
_refine_ls_restrained_S_all 1.035
_refine_ls_R_factor_all 0.0630
_refine_ls_R_factor_gt 0.0484
_refine_ls_shift/su_max 0.001
_refine_ls_shift/su_mean 0.000
_refine_ls_structure_factor_coef Fsqd
_refine_ls_weighting_details 'calc w=1/[\s^2^(Fo^2^)+(0.0829P)^2^+4.4370P] where P=(Fo^2^+2Fc^2^)/3'
_refine_ls_weighting_scheme calc
_refine_ls_wR_factor_gt 0.1224
_refine_ls_wR_factor_ref 0.1354
_reflns_number_gt 15512
_reflns_number_total 18288
_reflns_threshold_expression >2sigma(I)
_cod_data_source_file cg8000569-file002.cif
_cod_data_source_block publication_text
_cod_depositor_comments
;
The following automatic conversions were performed:

'_symmetry_cell_setting' value 'Monoclinic' changed to 'monoclinic'
according to /home/saulius/struct/CIF-dictionaries/cif_core.dic
dictionary named 'cif_core.dic' version 2.4.1 from 2010-06-29.

Automatic conversion script
Id: cif_fix_values 1715 2011-07-08 13:25:40Z adriana 
;
_cod_original_sg_symbol_H-M 'Cc   '
_cod_database_code 4503569

loop_
_symmetry_equiv_pos_as_xyz
'x, y, z'
'x, -y, z+1/2'
'x+1/2, y+1/2, z'
'x+1/2, -y+1/2, z+1/2'

loop_
_atom_site_label
_atom_site_type_symbol
_atom_site_fract_x
_atom_site_fract_y
_atom_site_fract_z
_atom_site_U_iso_or_equiv
_atom_site_adp_type
_atom_site_occupancy
_atom_site_symmetry_multiplicity
_atom_site_calc_flag
_atom_site_refinement_flags
P1 P 0.49530(3) 0.14473(3) 0.78615(5) 0.01892(13) Uani 1 1 d .
P2 P 0.78852(3) 0.68489(3) 0.79542(4) 0.01977(13) Uani 1 1 d .
P3 P 0.20859(3) 0.67015(3) 0.80472(5) 0.02159(14) Uani 1 1 d .
P4 P 0.52495(3) 0.86016(3) 0.96719(4) 0.01682(12) Uani 1 1 d .
P5 P 0.80970(3) 0.33057(3) 0.98139(5) 0.02017(13) Uani 1 1 d .
P6 P 0.22037(3) 0.34700(3) 0.98722(4) 0.02010(13) Uani 1 1 d .
O1 O 0.44169(9) 0.12551(9) 0.83583(13) 0.0226(4) Uani 1 1 d .
O2 O 0.47965(11) 0.11929(10) 0.68869(15) 0.0319(5) Uani 1 1 d .
O3 O 0.55413(10) 0.11931(10) 0.83029(17) 0.0340(5) Uani 1 1 d .
O4 O 0.77095(11) 0.75130(11) 0.81865(17) 0.0351(5) Uani 1 1 d .
O5 O 0.83424(10) 0.65797(13) 0.87254(14) 0.0351(5) Uani 1 1 d .
O6 O 0.81654(10) 0.67605(11) 0.70870(14) 0.0310(5) Uani 1 1 d .
O7 O 0.16110(10) 0.61881(10) 0.81190(17) 0.0326(5) Uani 1 1 d .
O8 O 0.21488(11) 0.71427(11) 0.88266(15) 0.0329(5) Uani 1 1 d .
O10 O 0.56967(9) 0.87253(10) 0.89806(13) 0.0233(4) Uani 1 1 d .
O11 O 0.54040(10) 0.89363(9) 1.05533(13) 0.0240(4) Uani 1 1 d .
O12 O 0.46234(9) 0.88086(9) 0.91989(14) 0.0255(4) Uani 1 1 d .
O13 O 0.80164(10) 0.29248(10) 0.89259(14) 0.0281(4) Uani 1 1 d .
O14 O 0.81731(10) 0.28227(10) 1.05806(14) 0.0278(4) Uani 1 1 d .
O18 O 0.23102(10) 0.27726(10) 0.96561(16) 0.0323(5) Uani 1 1 d .
O16 O 0.19205(9) 0.35419(9) 1.07451(13) 0.0234(4) Uani 1 1 d .
O17 O 0.18133(10) 0.38003(11) 0.91060(14) 0.0299(5) Uani 1 1 d .
O15 O 0.85981(9) 0.37739(10) 0.97886(15) 0.0274(4) Uani 1 1 d .
O9 O 0.19506(10) 0.70898(10) 0.71704(14) 0.0281(4) Uani 1 1 d .
C23 C 0.50035(13) 0.22850(12) 0.77785(18) 0.0201(5) Uani 1 1 d .
C22 C 0.54882(13) 0.26221(12) 0.82013(18) 0.0219(5) Uani 1 1 d .
H22 H 0.5810 0.2409 0.8510 0.026 Uiso 1 1 calc R
C21 C 0.54951(13) 0.32729(13) 0.81657(18) 0.0214(5) Uani 1 1 d .
H21 H 0.5820 0.3492 0.8456 0.026 Uiso 1 1 calc R
C20 C 0.50216(12) 0.36023(12) 0.77003(18) 0.0191(5) Uani 1 1 d .
C25 C 0.45436(14) 0.32619(13) 0.7253(2) 0.0261(6) Uani 1 1 d .
H25 H 0.4231 0.3475 0.6920 0.031 Uiso 1 1 calc R
C24 C 0.45303(13) 0.26137(13) 0.7299(2) 0.0251(6) Uani 1 1 d .
H24 H 0.4205 0.2394 0.7010 0.030 Uiso 1 1 calc R
C10 C 0.50126(12) 0.43014(12) 0.76956(17) 0.0184(5) Uani 1 1 d .
C11 C 0.55511(12) 0.46473(12) 0.77115(17) 0.0196(5) Uani 1 1 d .
H11 H 0.5918 0.4437 0.7696 0.023 Uiso 1 1 calc R
C12 C 0.55482(11) 0.53010(12) 0.77503(17) 0.0176(5) Uani 1 1 d .
C13 C 0.49907(12) 0.56112(12) 0.77613(17) 0.0194(5) Uani 1 1 d .
H13 H 0.4983 0.6048 0.7776 0.023 Uiso 1 1 calc R
C14 C 0.44475(12) 0.52780(12) 0.77506(17) 0.0185(5) Uani 1 1 d .
C15 C 0.44630(12) 0.46237(12) 0.77106(17) 0.0191(5) Uani 1 1 d .
H15 H 0.4102 0.4398 0.7694 0.023 Uiso 1 1 calc R
C40 C 0.38705(12) 0.56185(12) 0.78095(18) 0.0189(5) Uani 1 1 d .
C45 C 0.37657(13) 0.62024(13) 0.7401(2) 0.0248(6) Uani 1 1 d .
H45 H 0.4063 0.6380 0.7081 0.030 Uiso 1 1 calc R
C44 C 0.32264(13) 0.65232(13) 0.7463(2) 0.0263(6) Uani 1 1 d .
H44 H 0.3165 0.6910 0.7179 0.032 Uiso 1 1 calc R
C43 C 0.27753(12) 0.62726(12) 0.79469(18) 0.0200(5) Uani 1 1 d .
C42 C 0.28745(13) 0.56915(15) 0.8357(2) 0.0264(6) Uani 1 1 d .
H42 H 0.2578 0.5519 0.8684 0.032 Uiso 1 1 calc R
C41 C 0.34128(13) 0.53644(14) 0.82858(19) 0.0249(6) Uani 1 1 d .
H41 H 0.3469 0.4973 0.8557 0.030 Uiso 1 1 calc R
C30 C 0.61223(12) 0.56685(12) 0.78065(17) 0.0179(5) Uani 1 1 d .
C31 C 0.66430(13) 0.54439(13) 0.74372(18) 0.0218(5) Uani 1 1 d .
H31 H 0.6630 0.5058 0.7144 0.026 Uiso 1 1 calc R
C32 C 0.71708(12) 0.57905(13) 0.75061(18) 0.0210(5) Uani 1 1 d .
H32 H 0.7510 0.5632 0.7259 0.025 Uiso 1 1 calc R
C33 C 0.72113(12) 0.63765(12) 0.79391(17) 0.0183(5) Uani 1 1 d .
C34 C 0.66939(12) 0.65969(12) 0.83066(18) 0.0200(5) Uani 1 1 d .
H34 H 0.6706 0.6984 0.8597 0.024 Uiso 1 1 calc R
C35 C 0.61625(12) 0.62481(12) 0.82453(18) 0.0200(5) Uani 1 1 d .
H35 H 0.5826 0.6403 0.8502 0.024 Uiso 1 1 calc R
C63 C 0.52111(12) 0.77727(12) 0.98848(17) 0.0181(5) Uani 1 1 d .
C62 C 0.56920(13) 0.74778(13) 1.0379(2) 0.0246(5) Uani 1 1 d .
H62 H 0.6018 0.7716 1.0628 0.030 Uiso 1 1 calc R
C61 C 0.56927(13) 0.68275(13) 1.0506(2) 0.0227(5) Uani 1 1 d .
H61 H 0.6018 0.6637 1.0840 0.027 Uiso 1 1 calc R
C60 C 0.52077(12) 0.64599(11) 1.01330(17) 0.0173(5) Uani 1 1 d .
C65 C 0.47207(13) 0.67592(12) 0.96637(18) 0.0205(5) Uani 1 1 d .
H65 H 0.4391 0.6522 0.9424 0.025 Uiso 1 1 calc R
C64 C 0.47153(12) 0.74101(12) 0.95440(18) 0.0206(5) Uani 1 1 d .
H64 H 0.4381 0.7603 0.9236 0.025 Uiso 1 1 calc R
C50 C 0.52168(12) 0.57629(11) 1.01998(16) 0.0166(4) Uani 1 1 d .
C51 C 0.57574(12) 0.54204(12) 1.01756(17) 0.0180(5) Uani 1 1 d .
H51 H 0.6124 0.5634 1.0171 0.022 Uiso 1 1 calc R
C52 C 0.57548(11) 0.47680(12) 1.01576(16) 0.0169(5) Uani 1 1 d .
C53 C 0.52000(12) 0.44489(12) 1.01709(18) 0.0194(5) Uani 1 1 d .
H53 H 0.5193 0.4012 1.0161 0.023 Uiso 1 1 calc R
C54 C 0.46641(11) 0.47808(12) 1.01991(17) 0.0170(4) Uani 1 1 d .
C55 C 0.46724(12) 0.54322(12) 1.02189(17) 0.0183(5) Uani 1 1 d .
H55 H 0.4311 0.5652 1.0245 0.022 Uiso 1 1 calc R
C80 C 0.40704(11) 0.44459(11) 1.01430(17) 0.0175(5) Uani 1 1 d .
C81 C 0.39812(12) 0.38938(12) 0.96458(19) 0.0212(5) Uani 1 1 d .
H81 H 0.4303 0.3722 0.9371 0.025 Uiso 1 1 calc R
C82 C 0.34206(13) 0.35957(13) 0.95541(19) 0.0227(5) Uani 1 1 d .
H82 H 0.3371 0.3225 0.9226 0.027 Uiso 1 1 calc R
C83 C 0.29318(12) 0.38524(12) 0.99549(18) 0.0193(5) Uani 1 1 d .
C84 C 0.30173(12) 0.44015(13) 1.04521(19) 0.0231(5) Uani 1 1 d .
H84 H 0.2694 0.4574 1.0723 0.028 Uiso 1 1 calc R
C85 C 0.35787(12) 0.46950(12) 1.05491(19) 0.0220(5) Uani 1 1 d .
H85 H 0.3629 0.5061 1.0887 0.026 Uiso 1 1 calc R
C70 C 0.63227(11) 0.44043(12) 1.00812(17) 0.0177(5) Uani 1 1 d .
C71 C 0.67703(13) 0.46381(13) 0.95728(19) 0.0229(5) Uani 1 1 d .
H71 H 0.6712 0.5023 0.9284 0.027 Uiso 1 1 calc R
C72 C 0.72991(13) 0.43044(13) 0.94932(19) 0.0237(5) Uani 1 1 d .
H72 H 0.7591 0.4468 0.9149 0.028 Uiso 1 1 calc R
C73 C 0.74018(12) 0.37251(13) 0.99230(17) 0.0193(5) Uani 1 1 d .
C74 C 0.69531(12) 0.34847(13) 1.04148(19) 0.0224(5) Uani 1 1 d .
H74 H 0.7008 0.3096 1.0694 0.027 Uiso 1 1 calc R
C75 C 0.64202(12) 0.38221(13) 1.04936(19) 0.0210(5) Uani 1 1 d .
H75 H 0.6125 0.3655 1.0828 0.025 Uiso 1 1 calc R
C96 C 0.10365(19) 0.29791(15) 0.5387(2) 0.0392(8) Uani 1 1 d .
H96A H 0.0967 0.2549 0.5541 0.059 Uiso 1 1 calc R
H96B H 0.1350 0.2999 0.4986 0.059 Uiso 1 1 calc R
H96C H 0.0669 0.3156 0.5101 0.059 Uiso 1 1 calc R
C95 C 0.1298(2) 0.29990(17) 0.7046(2) 0.0446(9) Uani 1 1 d .
H95A H 0.1190 0.2565 0.6951 0.067 Uiso 1 1 calc R
H95B H 0.1040 0.3184 0.7455 0.067 Uiso 1 1 calc R
H95C H 0.1714 0.3028 0.7293 0.067 Uiso 1 1 calc R
C90 C 0.13446(14) 0.39501(14) 0.6155(2) 0.0280(6) Uani 1 1 d .
C91 C 0.12987(16) 0.42731(15) 0.5320(2) 0.0322(7) Uani 1 1 d .
H91 H 0.1204 0.4053 0.4788 0.039 Uiso 1 1 calc R
C92 C 0.13931(16) 0.49031(16) 0.5301(2) 0.0360(7) Uani 1 1 d .
H92 H 0.1360 0.5111 0.4752 0.043 Uiso 1 1 calc R
C93 C 0.16050(16) 0.49408(17) 0.6858(2) 0.0370(7) Uani 1 1 d .
H93 H 0.1711 0.5173 0.7375 0.044 Uiso 1 1 calc R
C94 C 0.15275(16) 0.43102(15) 0.6931(2) 0.0335(7) Uani 1 1 d .
H94 H 0.1594 0.4115 0.7487 0.040 Uiso 1 1 calc R
C106 C 0.9144(2) 0.72987(19) 0.0727(3) 0.0567(12) Uani 1 1 d .
H10A H 0.9031 0.7693 0.0975 0.085 Uiso 1 1 calc R
H10B H 0.8790 0.7099 0.0433 0.085 Uiso 1 1 calc R
H10C H 0.9435 0.7370 0.0301 0.085 Uiso 1 1 calc R
C100 C 0.96100(16) 0.63098(15) 0.1286(2) 0.0310(6) Uani 1 1 d .
C101 C 0.95798(17) 0.60762(16) 0.0399(2) 0.0350(7) Uani 1 1 d .
H101 H 0.9423 0.6324 -0.0080 0.042 Uiso 1 1 calc R
C102 C 0.97836(17) 0.54817(16) 0.0254(2) 0.0365(7) Uani 1 1 d .
H102 H 0.9772 0.5334 -0.0332 0.044 Uiso 1 1 calc R
C103 C 1.00352(15) 0.53185(15) 0.1769(2) 0.0315(6) Uani 1 1 d .
H103 H 1.0187 0.5054 0.2231 0.038 Uiso 1 1 calc R
C104 C 0.98574(16) 0.59071(14) 0.1974(2) 0.0306(6) Uani 1 1 d .
H104 H 0.9898 0.6045 0.2566 0.037 Uiso 1 1 calc R
C115 C 0.75551(19) 0.61233(18) 0.0318(2) 0.0419(8) Uani 1 1 d .
H11A H 0.7336 0.6502 0.0155 0.063 Uiso 1 1 calc R
H11B H 0.7287 0.5769 0.0234 0.063 Uiso 1 1 calc R
H11C H 0.7884 0.6076 -0.0051 0.063 Uiso 1 1 calc R
C116 C 0.7587(2) 0.67023(19) 0.1751(3) 0.0565(12) Uani 1 1 d .
H11D H 0.7361 0.6982 0.1342 0.085 Uiso 1 1 calc R
H11E H 0.7932 0.6920 0.2040 0.085 Uiso 1 1 calc R
H11F H 0.7332 0.6559 0.2195 0.085 Uiso 1 1 calc R
C110 C 0.81205(14) 0.56959(13) 0.1656(2) 0.0264(6) Uani 1 1 d .
C111 C 0.83215(15) 0.57147(15) 0.2582(2) 0.0305(6) Uani 1 1 d .
H111 H 0.8233 0.6062 0.2923 0.037 Uiso 1 1 calc R
C112 C 0.86420(14) 0.52275(15) 0.2973(2) 0.0301(6) Uani 1 1 d .
H112 H 0.8765 0.5246 0.3584 0.036 Uiso 1 1 calc R
C113 C 0.86146(14) 0.46856(14) 0.1612(2) 0.0286(6) Uani 1 1 d .
H113 H 0.8721 0.4335 0.1290 0.034 Uiso 1 1 calc R
C114 C 0.82881(14) 0.51549(14) 0.1174(2) 0.0279(6) Uani 1 1 d .
H114 H 0.8175 0.5122 0.0562 0.034 Uiso 1 1 calc R
C105 C 0.9455(2) 0.71416(19) 0.2354(3) 0.0545(12) Uani 1 1 d .
H10D H 0.9292 0.7560 0.2346 0.082 Uiso 1 1 calc R
H10E H 0.9873 0.7150 0.2593 0.082 Uiso 1 1 calc R
H10F H 0.9228 0.6878 0.2723 0.082 Uiso 1 1 calc R
N1 N 0.12232(14) 0.33325(12) 0.61953(18) 0.0324(6) Uani 1 1 d .
N2 N 0.15350(13) 0.52400(13) 0.6068(2) 0.0362(6) Uani 1 1 d .
N3 N 0.94108(18) 0.68928(14) 0.14462(19) 0.0449(8) Uani 1 1 d .
N4 N 0.99987(13) 0.51056(13) 0.09218(19) 0.0345(6) Uani 1 1 d .
N5 N 0.77949(15) 0.61586(13) 0.12533(19) 0.0354(6) Uani 1 1 d .
N6 N 0.87881(12) 0.47174(12) 0.25040(19) 0.0305(5) Uani 1 1 d .
O20 O 0.83869(18) 0.14594(16) 1.0599(3) 0.0724(10) Uani 1 1 d .
C1 C 0.7845(3) 0.1342(3) 1.0923(7) 0.124(4) Uani 1 1 d .
H1A H 0.7521 0.1480 1.0496 0.186 Uiso 1 1 calc R
H1B H 0.7824 0.1564 1.1477 0.186 Uiso 1 1 calc R
H1C H 0.7805 0.0899 1.1024 0.186 Uiso 1 1 calc R

loop_
_atom_site_aniso_label
_atom_site_aniso_U_11
_atom_site_aniso_U_22
_atom_site_aniso_U_33
_atom_site_aniso_U_23
_atom_site_aniso_U_13
_atom_site_aniso_U_12
P1 0.0154(3) 0.0148(3) 0.0274(3) 0.0012(2) 0.0062(2) -0.0007(2)
P2 0.0136(3) 0.0242(3) 0.0221(3) -0.0029(2) 0.0042(2) -0.0048(3)
P3 0.0145(3) 0.0198(3) 0.0308(3) -0.0053(3) 0.0037(3) 0.0010(3)
P4 0.0155(3) 0.0139(3) 0.0215(3) 0.0006(2) 0.0045(2) -0.0002(2)
P5 0.0141(3) 0.0216(3) 0.0250(3) -0.0033(3) 0.0025(2) 0.0024(2)
P6 0.0143(3) 0.0227(3) 0.0238(3) -0.0012(2) 0.0044(2) -0.0058(3)
O1 0.0157(9) 0.0251(9) 0.0279(9) 0.0018(7) 0.0069(7) -0.0022(7)
O2 0.0399(13) 0.0265(10) 0.0315(10) -0.0076(8) 0.0144(9) -0.0129(9)
O3 0.0144(10) 0.0284(11) 0.0598(15) 0.0125(10) 0.0057(10) 0.0025(8)
O4 0.0301(12) 0.0272(11) 0.0497(13) -0.0086(10) 0.0122(10) -0.0081(9)
O5 0.0203(11) 0.0592(15) 0.0259(10) 0.0005(10) 0.0026(8) 0.0007(10)
O6 0.0258(11) 0.0417(13) 0.0267(10) -0.0020(9) 0.0084(8) -0.0073(9)
O7 0.0171(10) 0.0261(11) 0.0554(14) 0.0022(10) 0.0079(10) -0.0029(8)
O8 0.0287(12) 0.0364(12) 0.0341(11) -0.0126(9) 0.0060(9) 0.0016(9)
O10 0.0177(9) 0.0268(10) 0.0265(9) 0.0041(7) 0.0072(7) -0.0007(8)
O11 0.0305(11) 0.0189(9) 0.0236(9) -0.0048(7) 0.0071(8) -0.0022(8)
O12 0.0170(10) 0.0226(10) 0.0371(11) 0.0067(8) 0.0032(8) 0.0024(8)
O13 0.0275(11) 0.0323(11) 0.0252(9) -0.0068(8) 0.0054(8) 0.0039(9)
O14 0.0289(11) 0.0256(10) 0.0289(10) 0.0025(8) 0.0021(8) 0.0097(8)
O18 0.0277(12) 0.0213(10) 0.0490(13) -0.0088(9) 0.0088(10) -0.0082(8)
O16 0.0205(10) 0.0253(10) 0.0249(9) -0.0012(7) 0.0057(7) -0.0032(8)
O17 0.0197(10) 0.0431(12) 0.0263(10) 0.0046(9) -0.0007(8) -0.0050(9)
O15 0.0144(10) 0.0312(11) 0.0372(11) -0.0044(9) 0.0058(8) -0.0004(8)
O9 0.0282(11) 0.0234(10) 0.0326(10) -0.0010(8) 0.0020(9) 0.0069(8)
C23 0.0173(12) 0.0168(11) 0.0264(12) -0.0001(9) 0.0034(10) -0.0004(10)
C22 0.0188(13) 0.0180(12) 0.0279(12) 0.0003(10) -0.0032(10) -0.0009(10)
C21 0.0166(13) 0.0209(12) 0.0258(12) -0.0021(10) -0.0022(10) -0.0021(10)
C20 0.0169(12) 0.0143(11) 0.0265(12) -0.0009(9) 0.0049(9) -0.0012(9)
C25 0.0189(14) 0.0190(12) 0.0391(15) 0.0010(11) -0.0035(11) -0.0005(10)
C24 0.0152(13) 0.0185(12) 0.0401(15) -0.0022(11) -0.0048(11) -0.0029(10)
C10 0.0181(12) 0.0151(10) 0.0221(11) -0.0001(9) 0.0024(9) -0.0015(9)
C11 0.0131(12) 0.0197(12) 0.0262(12) 0.0004(9) 0.0035(9) 0.0002(9)
C12 0.0128(11) 0.0175(11) 0.0229(11) -0.0001(9) 0.0038(9) -0.0007(9)
C13 0.0158(12) 0.0176(11) 0.0247(12) 0.0004(9) 0.0015(9) 0.0005(10)
C14 0.0148(12) 0.0190(12) 0.0215(11) 0.0002(9) 0.0011(9) 0.0027(9)
C15 0.0144(12) 0.0171(11) 0.0259(12) 0.0013(9) 0.0026(9) -0.0027(9)
C40 0.0145(12) 0.0169(11) 0.0254(12) -0.0041(9) 0.0029(9) -0.0004(9)
C45 0.0173(13) 0.0182(12) 0.0406(15) 0.0030(11) 0.0112(11) -0.0025(10)
C44 0.0182(14) 0.0168(12) 0.0447(16) 0.0035(11) 0.0067(12) 0.0022(10)
C43 0.0128(12) 0.0181(12) 0.0292(13) -0.0033(10) 0.0028(10) -0.0011(9)
C42 0.0154(13) 0.0345(15) 0.0300(13) 0.0086(12) 0.0059(10) 0.0023(11)
C41 0.0176(13) 0.0275(14) 0.0303(14) 0.0059(11) 0.0055(10) 0.0041(11)
C30 0.0134(11) 0.0171(11) 0.0237(11) 0.0018(9) 0.0046(9) -0.0003(9)
C31 0.0188(13) 0.0186(12) 0.0285(13) -0.0028(10) 0.0050(10) 0.0013(10)
C32 0.0148(12) 0.0219(12) 0.0270(12) -0.0020(10) 0.0057(10) 0.0025(10)
C33 0.0142(11) 0.0206(12) 0.0202(11) 0.0001(9) 0.0023(9) -0.0022(9)
C34 0.0162(12) 0.0172(11) 0.0269(12) -0.0042(9) 0.0039(10) -0.0018(9)
C35 0.0144(12) 0.0193(12) 0.0272(12) -0.0036(9) 0.0059(9) -0.0013(9)
C63 0.0151(12) 0.0170(11) 0.0225(11) -0.0013(9) 0.0044(9) -0.0005(9)
C62 0.0187(13) 0.0159(12) 0.0383(14) -0.0041(10) -0.0029(11) -0.0035(10)
C61 0.0145(12) 0.0172(12) 0.0355(14) 0.0016(10) -0.0023(10) 0.0006(10)
C60 0.0140(11) 0.0171(11) 0.0213(11) -0.0003(9) 0.0034(9) -0.0010(9)
C65 0.0181(13) 0.0171(11) 0.0263(12) -0.0006(9) 0.0016(10) -0.0044(10)
C64 0.0154(12) 0.0197(12) 0.0266(12) 0.0011(9) 0.0008(9) 0.0010(10)
C50 0.0134(11) 0.0147(10) 0.0217(11) -0.0002(9) 0.0026(9) 0.0002(9)
C51 0.0132(12) 0.0165(11) 0.0248(12) 0.0000(9) 0.0040(9) -0.0016(9)
C52 0.0119(11) 0.0166(11) 0.0225(11) 0.0003(9) 0.0032(9) 0.0009(9)
C53 0.0135(12) 0.0165(11) 0.0286(12) 0.0016(9) 0.0037(9) -0.0015(9)
C54 0.0115(11) 0.0172(11) 0.0222(11) 0.0010(9) 0.0011(9) -0.0013(9)
C55 0.0116(11) 0.0179(11) 0.0257(12) 0.0003(9) 0.0036(9) 0.0004(9)
C80 0.0126(11) 0.0140(10) 0.0259(12) 0.0020(9) 0.0023(9) -0.0025(9)
C81 0.0143(12) 0.0182(12) 0.0321(13) -0.0002(10) 0.0067(10) 0.0021(9)
C82 0.0194(13) 0.0194(12) 0.0295(13) -0.0039(10) 0.0032(10) -0.0030(10)
C83 0.0152(12) 0.0175(11) 0.0254(12) 0.0010(9) 0.0034(9) -0.0044(9)
C84 0.0132(12) 0.0252(13) 0.0319(13) -0.0065(10) 0.0078(10) -0.0017(10)
C85 0.0164(12) 0.0189(12) 0.0313(13) -0.0053(10) 0.0055(10) -0.0021(10)
C70 0.0099(11) 0.0175(11) 0.0257(12) -0.0012(9) 0.0008(9) 0.0015(9)
C71 0.0173(13) 0.0199(12) 0.0321(13) 0.0059(10) 0.0062(10) 0.0008(10)
C72 0.0184(13) 0.0236(13) 0.0303(13) 0.0030(10) 0.0085(10) 0.0013(10)
C73 0.0148(12) 0.0221(12) 0.0210(11) -0.0021(9) 0.0004(9) 0.0019(10)
C74 0.0177(13) 0.0170(12) 0.0329(13) 0.0009(10) 0.0039(11) -0.0001(10)
C75 0.0145(12) 0.0187(12) 0.0301(13) 0.0032(10) 0.0034(10) 0.0003(10)
C96 0.055(2) 0.0224(14) 0.0399(17) -0.0049(12) 0.0017(16) 0.0032(15)
C95 0.067(3) 0.0273(16) 0.0389(18) 0.0085(13) 0.0022(18) 0.0017(17)
C90 0.0287(16) 0.0240(13) 0.0317(14) 0.0012(11) 0.0053(12) 0.0050(11)
C91 0.0383(18) 0.0294(15) 0.0295(14) 0.0026(11) 0.0065(13) 0.0040(13)
C92 0.0334(18) 0.0303(16) 0.0446(18) 0.0125(13) 0.0052(14) 0.0023(13)
C93 0.0320(17) 0.0342(17) 0.0454(18) -0.0102(14) 0.0064(14) -0.0054(14)
C94 0.0400(19) 0.0287(15) 0.0315(15) -0.0012(12) 0.0021(13) 0.0017(13)
C106 0.082(3) 0.034(2) 0.051(2) 0.0065(16) -0.009(2) 0.019(2)
C100 0.0358(17) 0.0255(14) 0.0317(15) -0.0007(11) 0.0026(13) 0.0013(12)
C101 0.046(2) 0.0309(16) 0.0286(14) -0.0022(12) 0.0051(14) 0.0000(14)
C102 0.0401(19) 0.0337(17) 0.0364(16) -0.0081(13) 0.0080(14) 0.0002(14)
C103 0.0324(17) 0.0280(15) 0.0349(15) 0.0062(12) 0.0081(13) -0.0024(12)
C104 0.0386(17) 0.0268(14) 0.0267(13) 0.0016(11) 0.0045(12) 0.0028(13)
C115 0.047(2) 0.043(2) 0.0345(17) 0.0074(14) -0.0031(15) 0.0014(16)
C116 0.075(3) 0.037(2) 0.055(2) -0.0090(17) -0.006(2) 0.029(2)
C110 0.0264(15) 0.0219(13) 0.0318(14) -0.0009(10) 0.0065(11) -0.0007(11)
C111 0.0314(16) 0.0283(14) 0.0324(14) -0.0035(11) 0.0064(12) 0.0052(12)
C112 0.0288(16) 0.0319(15) 0.0300(14) -0.0025(11) 0.0044(12) 0.0007(12)
C113 0.0236(15) 0.0241(14) 0.0393(16) -0.0072(11) 0.0092(12) -0.0015(11)
C114 0.0262(15) 0.0281(14) 0.0302(13) -0.0051(11) 0.0059(11) -0.0026(12)
C105 0.086(3) 0.038(2) 0.0391(19) -0.0078(15) 0.002(2) 0.023(2)
N1 0.0444(17) 0.0231(12) 0.0302(13) 0.0021(10) 0.0064(11) 0.0032(11)
N2 0.0298(15) 0.0240(13) 0.0557(17) 0.0010(12) 0.0082(13) 0.0017(11)
N3 0.073(2) 0.0297(14) 0.0316(14) 0.0002(11) 0.0010(14) 0.0180(15)
N4 0.0367(16) 0.0269(13) 0.0412(14) -0.0050(11) 0.0117(12) -0.0014(11)
N5 0.0451(17) 0.0274(13) 0.0331(13) -0.0007(10) -0.0001(12) 0.0079(12)
N6 0.0256(13) 0.0268(13) 0.0399(14) 0.0036(10) 0.0068(11) 0.0019(10)
O20 0.069(2) 0.055(2) 0.095(3) -0.0087(18) 0.020(2) -0.0019(17)
C1 0.069(4) 0.060(4) 0.250(11) 0.000(5) 0.062(6) -0.001(3)

loop_
_atom_type_symbol
_atom_type_description
_atom_type_scat_dispersion_real
_atom_type_scat_dispersion_imag
_atom_type_scat_source
C C 0.0033 0.0016 'International Tables Vol C Tables 4.2.6.8 and 6.1.1.4'
H H 0.0000 0.0000 'International Tables Vol C Tables 4.2.6.8 and 6.1.1.4'
N N 0.0061 0.0033 'International Tables Vol C Tables 4.2.6.8 and 6.1.1.4'
O O 0.0106 0.0060 'International Tables Vol C Tables 4.2.6.8 and 6.1.1.4'
P P 0.1023 0.0942 'International Tables Vol C Tables 4.2.6.8 and 6.1.1.4'

loop_
_geom_angle_atom_site_label_1
_geom_angle_atom_site_label_2
_geom_angle_atom_site_label_3
_geom_angle
O3 P1 O1 111.85(12)
O3 P1 O2 113.10(14)
O1 P1 O2 104.47(12)
O3 P1 C23 109.35(13)
O1 P1 C23 111.08(12)
O2 P1 C23 106.82(12)
O6 P2 O4 116.80(13)
O6 P2 O5 107.51(13)
O4 P2 O5 109.43(14)
O6 P2 C33 109.16(12)
O4 P2 C33 107.11(13)
O5 P2 C33 106.37(13)
O8 P3 O7 114.13(14)
O8 P3 O9 108.79(13)
O7 P3 O9 111.10(14)
O8 P3 C43 111.53(13)
O7 P3 C43 103.76(12)
O9 P3 C43 107.27(12)
O11 P4 O10 113.90(12)
O11 P4 O12 112.50(12)
O10 P4 O12 104.40(11)
O11 P4 C63 108.56(12)
O10 P4 C63 109.60(11)
O12 P4 C63 107.66(12)
O15 P5 O14 115.77(13)
O15 P5 O13 110.63(12)
O14 P5 O13 106.64(12)
O15 P5 C73 108.33(13)
O14 P5 C73 107.35(12)
O13 P5 C73 107.81(12)
O16 P6 O17 110.49(12)
O16 P6 O18 111.32(12)
O17 P6 O18 111.64(14)
O16 P6 C83 109.64(12)
O17 P6 C83 106.32(12)
O18 P6 C83 107.23(12)
C22 C23 C24 118.9(2)
C22 C23 P1 122.1(2)
C24 C23 P1 119.0(2)
C21 C22 C23 120.5(3)
C22 C21 C20 120.8(3)
C21 C20 C25 118.6(2)
C21 C20 C10 121.0(2)
C25 C20 C10 120.4(2)
C24 C25 C20 120.7(3)
C25 C24 C23 120.4(3)
C11 C10 C15 118.8(2)
C11 C10 C20 121.0(2)
C15 C10 C20 120.1(2)
C12 C11 C10 121.3(2)
C11 C12 C13 118.6(2)
C11 C12 C30 121.3(2)
C13 C12 C30 120.0(2)
C14 C13 C12 121.3(2)
C15 C14 C13 118.9(2)
C15 C14 C40 121.1(2)
C13 C14 C40 119.9(2)
C14 C15 C10 121.0(2)
C45 C40 C41 118.0(2)
C45 C40 C14 121.3(2)
C41 C40 C14 120.7(2)
C44 C45 C40 121.2(2)
C45 C44 C43 120.7(3)
C42 C43 C44 118.7(2)
C42 C43 P3 121.0(2)
C44 C43 P3 120.3(2)
C43 C42 C41 120.8(3)
C42 C41 C40 120.7(3)
C35 C30 C31 117.8(2)
C35 C30 C12 120.5(2)
C31 C30 C12 121.7(2)
C32 C31 C30 120.6(2)
C31 C32 C33 121.8(2)
C34 C33 C32 117.4(2)
C34 C33 P2 121.1(2)
C32 C33 P2 121.30(19)
C35 C34 C33 121.0(2)
C34 C35 C30 121.3(2)
C62 C63 C64 118.8(2)
C62 C63 P4 119.5(2)
C64 C63 P4 121.7(2)
C63 C62 C61 120.8(3)
C62 C61 C60 120.5(3)
C65 C60 C61 118.4(2)
C65 C60 C50 119.9(2)
C61 C60 C50 121.7(2)
C60 C65 C64 121.2(3)
C65 C64 C63 120.2(3)
C55 C50 C51 118.5(2)
C55 C50 C60 119.8(2)
C51 C50 C60 121.5(2)
C52 C51 C50 121.2(2)
C51 C52 C53 119.0(2)
C51 C52 C70 121.3(2)
C53 C52 C70 119.6(2)
C54 C53 C52 120.4(2)
C53 C54 C55 120.1(2)
C53 C54 C80 120.5(2)
C55 C54 C80 119.3(2)
C54 C55 C50 120.8(2)
C81 C80 C85 118.3(2)
C81 C80 C54 120.9(2)
C85 C80 C54 120.8(2)
C82 C81 C80 121.2(2)
C81 C82 C83 120.0(2)
C84 C83 C82 119.2(2)
C84 C83 P6 119.57(19)
C82 C83 P6 121.2(2)
C85 C84 C83 120.7(2)
C84 C85 C80 120.6(2)
C75 C70 C71 118.1(2)
C75 C70 C52 121.7(2)
C71 C70 C52 120.2(2)
C72 C71 C70 120.9(3)
C71 C72 C73 121.0(2)
C74 C73 C72 118.4(2)
C74 C73 P5 121.7(2)
C72 C73 P5 119.9(2)
C73 C74 C75 120.5(3)
C70 C75 C74 121.2(2)
N1 C90 C94 122.2(3)
N1 C90 C91 120.9(3)
C94 C90 C91 116.8(3)
C92 C91 C90 119.8(3)
C91 C92 N2 121.6(3)
N2 C93 C94 122.4(3)
C93 C94 C90 119.7(3)
N3 C100 C104 122.7(3)
N3 C100 C101 120.3(3)
C104 C100 C101 117.0(3)
C102 C101 C100 119.1(3)
N4 C102 C101 122.4(3)
N4 C103 C104 122.2(3)
C103 C104 C100 119.8(3)
N5 C110 C111 122.0(3)
N5 C110 C114 121.6(3)
C111 C110 C114 116.5(3)
C112 C111 C110 120.3(3)
N6 C112 C111 122.1(3)
N6 C113 C114 121.7(3)
C113 C114 C110 119.9(3)
C90 N1 C96 120.7(3)
C90 N1 C95 120.7(3)
C96 N1 C95 118.6(3)
C93 N2 C92 119.5(3)
C100 N3 C105 120.5(3)
C100 N3 C106 122.0(3)
C105 N3 C106 117.5(3)
C102 N4 C103 119.5(3)
C110 N5 C115 122.1(3)
C110 N5 C116 122.2(3)
C115 N5 C116 115.2(3)
C112 N6 C113 119.6(3)

loop_
_geom_bond_atom_site_label_1
_geom_bond_atom_site_label_2
_geom_bond_distance
P1 O3 1.504(2)
P1 O1 1.5140(19)
P1 O2 1.565(2)
P1 C23 1.790(3)
P2 O6 1.503(2)
P2 O4 1.514(2)
P2 O5 1.570(2)
P2 C33 1.796(3)
P3 O8 1.494(2)
P3 O7 1.526(2)
P3 O9 1.557(2)
P3 C43 1.795(3)
P4 O11 1.511(2)
P4 O10 1.5204(19)
P4 O12 1.559(2)
P4 C63 1.795(3)
P5 O15 1.493(2)
P5 O14 1.538(2)
P5 O13 1.553(2)
P5 C73 1.798(3)
P6 O16 1.509(2)
P6 O17 1.540(2)
P6 O18 1.541(2)
P6 C83 1.798(3)
C23 C22 1.392(4)
C23 C24 1.400(4)
C22 C21 1.386(4)
C21 C20 1.392(4)
C20 C25 1.400(4)
C20 C10 1.487(3)
C25 C24 1.381(4)
C10 C11 1.399(4)
C10 C15 1.398(4)
C11 C12 1.392(4)
C12 C13 1.400(4)
C12 C30 1.487(3)
C13 C14 1.394(4)
C14 C15 1.394(4)
C14 C40 1.477(4)
C40 C45 1.394(4)
C40 C41 1.401(4)
C45 C44 1.385(4)
C44 C43 1.393(4)
C43 C42 1.389(4)
C42 C41 1.392(4)
C30 C35 1.396(4)
C30 C31 1.407(4)
C31 C32 1.376(4)
C32 C33 1.404(4)
C33 C34 1.397(4)
C34 C35 1.386(4)
C63 C62 1.388(4)
C63 C64 1.398(4)
C62 C61 1.396(4)
C61 C60 1.401(4)
C60 C65 1.385(4)
C60 C50 1.486(3)
C65 C64 1.396(4)
C50 C55 1.397(3)
C50 C51 1.404(4)
C51 C52 1.388(3)
C52 C53 1.404(3)
C52 C70 1.489(3)
C53 C54 1.384(4)
C54 C55 1.386(3)
C54 C80 1.489(3)
C80 C81 1.395(4)
C80 C85 1.399(3)
C81 C82 1.388(4)
C82 C83 1.396(4)
C83 C84 1.389(4)
C84 C85 1.386(4)
C70 C75 1.392(4)
C70 C71 1.396(4)
C71 C72 1.383(4)
C72 C73 1.399(4)
C73 C74 1.388(4)
C74 C75 1.395(4)
C96 N1 1.451(4)
C95 N1 1.454(4)
C90 N1 1.344(4)
C90 C94 1.419(4)
C90 C91 1.422(4)
C91 C92 1.357(5)
C92 N2 1.365(5)
C93 N2 1.340(5)
C93 C94 1.358(5)
C106 N3 1.461(5)
C100 N3 1.345(4)
C100 C104 1.410(4)
C100 C101 1.414(4)
C101 C102 1.367(5)
C102 N4 1.333(5)
C103 N4 1.343(4)
C103 C104 1.356(4)
C115 N5 1.452(4)
C116 N5 1.473(5)
C110 N5 1.330(4)
C110 C111 1.417(4)
C110 C114 1.426(4)
C111 C112 1.357(4)
C112 N6 1.348(4)
C113 N6 1.357(4)
C113 C114 1.364(5)
C105 N3 1.454(5)
O20 C1 1.359(7)
